data_7213394
loop_
_publ_author_name
'Simpson, Alison F.'
'Bodkin, Corinna D.'
'Butts, Craig P.'
'Armitage, Mark A.'
'Gallagher, Timothy'

_publ_section_title
;
 Asymmetric reduction of prochiral cycloalkenones. The influence of
 exocyclic alkene geometry
;
_journal_issue 18
_journal_name_full 'Journal of the Chemical Society, Perkin Transactions 1'
_journal_page_first 3047
_journal_paper_doi 10.1039/b004540n
_journal_year 2000
_chemical_formula_sum 'C21 H23 N O2'
_chemical_formula_weight 321.40
_chemical_name_systematic
;
 ?
;
_space_group_IT_number 19
_symmetry_cell_setting orthorhombic
_symmetry_space_group_name_Hall 'P 2ac 2ab'
_symmetry_space_group_name_H-M 'P 21 21 21'
_atom_sites_solution_hydrogens geom
_atom_sites_solution_primary direct
_atom_sites_solution_secondary difmap
_audit_creation_method SHELXL
_cell_angle_alpha 90.00
_cell_angle_beta 90.00
_cell_angle_gamma 90.00
_cell_formula_units_Z 4
_cell_length_a 5.1199(13)
_cell_length_b 13.998(4)
_cell_length_c 24.286(6)
_cell_measurement_reflns_used 140
_cell_measurement_temperature 173(2)
_cell_measurement_theta_max 27.5
_cell_measurement_theta_min 1.75
_cell_volume 1740.5(8)
_computing_cell_refinement 'SMART (Siemens, 1995b)'
_computing_data_collection 'SMART (Siemens, 1995b)'
_computing_data_reduction 'SMART (Siemens, 1995b)'
_computing_molecular_graphics 'SHELXTL (Siemens, 1995a)'
_computing_publication_material 'SHELXTL (Siemens, 1995a)'
_computing_structure_refinement 'SHELXTL (Siemens, 1995a)'
_computing_structure_solution 'SHELXTL (Siemens, 1995a)'
_diffrn_ambient_temperature 173(2)
_diffrn_measurement_device 'Siemens SMART Area Detector'
_diffrn_measurement_method '\w rotation with narrow frames'
_diffrn_radiation_monochromator graphite
_diffrn_radiation_source 'fine-focus sealed tube'
_diffrn_radiation_type MoK\a
_diffrn_radiation_wavelength 0.71073
_diffrn_reflns_av_R_equivalents 0.0765
_diffrn_reflns_av_sigmaI/netI 0.0745
_diffrn_reflns_limit_h_max 6
_diffrn_reflns_limit_h_min -6
_diffrn_reflns_limit_k_max 17
_diffrn_reflns_limit_k_min -18
_diffrn_reflns_limit_l_max 31
_diffrn_reflns_limit_l_min -31
_diffrn_reflns_number 18250
_diffrn_reflns_theta_max 27.50
_diffrn_reflns_theta_min 1.68
_exptl_absorpt_coefficient_mu 0.078
_exptl_absorpt_correction_type none
_exptl_crystal_colour Colourless
_exptl_crystal_density_diffrn 1.226
_exptl_crystal_density_method None
_exptl_crystal_description Needles
_exptl_crystal_F_000 688
_exptl_crystal_size_max .6
_exptl_crystal_size_mid .12
_exptl_crystal_size_min .1
_refine_diff_density_max 0.151
_refine_diff_density_min -0.190
_refine_diff_density_rms 0.040
_refine_ls_abs_structure_details 'Flack H D (1983), Acta Cryst. A39, 876-881'
_refine_ls_abs_structure_Flack -0.27(143)
_refine_ls_extinction_method none
_refine_ls_goodness_of_fit_all 0.969
_refine_ls_goodness_of_fit_obs 1.049
_refine_ls_hydrogen_treatment noref
_refine_ls_matrix_type full
_refine_ls_number_parameters 217
_refine_ls_number_reflns 3980
_refine_ls_number_restraints 0
_refine_ls_restrained_S_all 0.969
_refine_ls_restrained_S_obs 1.049
_refine_ls_R_factor_all 0.1002
_refine_ls_R_factor_obs 0.0500
_refine_ls_shift/esd_max 0.001
_refine_ls_shift/esd_mean 0.000
_refine_ls_structure_factor_coef Fsqd
_refine_ls_weighting_details 'w=1/[\s^2^(Fo^2^)+(0.0476P)^2^+0.0000P] where P=(Fo^2^+2Fc^2^)/3'
_refine_ls_weighting_scheme calc
_refine_ls_wR_factor_all 0.1033
_refine_ls_wR_factor_obs 0.0878
_reflns_number_observed 2526
_reflns_number_total 3980
_reflns_observed_criterion >2sigma(I)
_cod_data_source_file b004540nsup1.cif
_cod_data_source_block structure1
_cod_depositor_comments
;
The following automatic conversions were performed:

'_symmetry_cell_setting' value 'Orthorhombic' changed to
'orthorhombic' according to
/home/saulius/struct/CIF-dictionaries/cif_core.dic dictionary named
'cif_core.dic' version 2.4.2 from 2011-04-26.

Automatic conversion script
Id: cif_fix_values 1891 2012-01-12 08:04:46Z andrius 

The following automatic conversions were performed:

'_refine_ls_weighting_scheme' value 'calc
w=1/[\s^2^(Fo^2^)+(0.0476P)^2^+0.0000P] where P=(Fo^2^+2Fc^2^)/3' was
changed to 'calc'. New tag '_refine_ls_weighting_details' was
created. The value of the new tag was set to
'w=1/[\s^2^(Fo^2^)+(0.0476P)^2^+0.0000P] where P=(Fo^2^+2Fc^2^)/3'.

Automatic conversion script
Id: cif_fix_values 3143 2015-03-26 13:38:13Z robertas 
;
_cod_original_cell_volume 1740.6(8)
_cod_original_sg_symbol_H-M P2(1)2(1)2(1)
_cod_database_code 7213394

loop_
_symmetry_equiv_pos_as_xyz
'x, y, z'
'-x+1/2, -y, z+1/2'
'-x, y+1/2, -z+1/2'
'x+1/2, -y+1/2, -z'

loop_
_atom_site_aniso_label
_atom_site_aniso_U_11
_atom_site_aniso_U_22
_atom_site_aniso_U_33
_atom_site_aniso_U_23
_atom_site_aniso_U_13
_atom_site_aniso_U_12
C1 0.0275(13) 0.0375(13) 0.0310(11) -0.0084(10) 0.0039(10) -0.0042(11)
C2 0.0266(12) 0.0365(13) 0.0249(10) -0.0019(10) 0.0024(9) -0.0037(11)
C3 0.0268(13) 0.0367(12) 0.0340(11) -0.0057(10) 0.0012(10) 0.0008(11)
C4 0.0335(13) 0.0322(12) 0.0409(12) 0.0005(10) 0.0021(11) 0.0011(12)
C5 0.0352(14) 0.0362(12) 0.0384(12) -0.0033(10) 0.0026(11) -0.0047(11)
C6 0.0319(13) 0.0368(13) 0.0304(11) -0.0015(10) -0.0028(10) 0.0028(11)
C7 0.0326(13) 0.0318(12) 0.0299(11) 0.0002(9) 0.0054(10) 0.0025(10)
C8 0.0438(14) 0.0394(14) 0.0362(12) 0.0010(11) -0.0026(12) 0.0083(13)
C9 0.054(2) 0.0326(13) 0.0481(14) -0.0032(12) 0.0028(12) 0.0109(13)
C10 0.050(2) 0.0329(13) 0.0464(13) -0.0079(11) 0.0059(13) -0.0019(13)
C11 0.045(2) 0.043(2) 0.0498(15) -0.0093(12) -0.0102(12) 0.0003(13)
C12 0.044(2) 0.0343(14) 0.0524(14) -0.0038(11) -0.0132(12) 0.0062(12)
O13 0.0296(9) 0.0472(9) 0.0282(8) -0.0087(7) 0.0037(7) -0.0087(7)
C14 0.0306(13) 0.0302(12) 0.0281(11) 0.0006(9) -0.0008(10) -0.0053(11)
O15 0.0244(9) 0.0442(10) 0.0389(8) -0.0075(7) -0.0021(7) -0.0018(8)
N16 0.0198(9) 0.0500(11) 0.0270(9) -0.0076(8) -0.0013(8) -0.0041(10)
C17 0.0260(13) 0.0318(12) 0.0285(10) -0.0041(9) -0.0013(9) -0.0022(10)
C18 0.0336(14) 0.0420(13) 0.0351(12) -0.0060(10) -0.0033(11) 0.0048(12)
C19 0.0292(13) 0.0370(13) 0.0291(11) -0.0035(10) 0.0075(10) 0.0032(11)
C20 0.073(2) 0.044(2) 0.0424(14) -0.0032(12) 0.0058(15) -0.007(2)
C21 0.126(3) 0.0371(15) 0.060(2) 0.0031(14) 0.029(2) 0.004(2)
C22 0.107(3) 0.063(2) 0.047(2) 0.0144(15) 0.025(2) 0.042(2)
C23 0.063(2) 0.081(2) 0.0333(13) 0.0082(14) 0.0019(14) 0.025(2)
C24 0.0362(14) 0.058(2) 0.0324(12) -0.0012(12) 0.0035(11) 0.0092(13)

loop_
_atom_site_label
_atom_site_type_symbol
_atom_site_fract_x
_atom_site_fract_y
_atom_site_fract_z
_atom_site_U_iso_or_equiv
_atom_site_thermal_displace_type
_atom_site_occupancy
_atom_site_calc_flag
_atom_site_refinement_flags
C1 C 0.6340(5) 0.55588(14) -0.00456(8) 0.0320(5) Uani 1 d .
H1A H 0.8183(5) 0.54213(14) 0.00655(8) 0.038 Uiso 1 calc R
C2 C 0.5169(4) 0.4790(2) -0.04122(8) 0.0293(5) Uani 1 d .
C3 C 0.3205(5) 0.5270(2) -0.07901(8) 0.0325(5) Uani 1 d .
H3A H 0.1422(5) 0.5025(2) -0.07198(8) 0.039 Uiso 1 calc R
H3B H 0.3653(5) 0.5153(2) -0.11808(8) 0.039 Uiso 1 calc R
C4 C 0.3370(4) 0.6341(2) -0.06556(9) 0.0355(5) Uani 1 d .
H4A H 0.3226(4) 0.6731(2) -0.09944(9) 0.043 Uiso 1 calc R
H4B H 0.1966(4) 0.6531(2) -0.03974(9) 0.043 Uiso 1 calc R
C5 C 0.6069(5) 0.6461(2) -0.03891(9) 0.0366(5) Uani 1 d .
H5A H 0.7460(5) 0.6501(2) -0.06714(9) 0.044 Uiso 1 calc R
H5B H 0.6134(5) 0.7040(2) -0.01549(9) 0.044 Uiso 1 calc R
C6 C 0.5969(4) 0.38853(15) -0.03945(8) 0.0330(5) Uani 1 d .
H6A H 0.7317(4) 0.37621(15) -0.01353(8) 0.040 Uiso 1 calc R
C7 C 0.5107(4) 0.30436(15) -0.07105(8) 0.0315(5) Uani 1 d .
C8 C 0.6390(5) 0.2177(2) -0.06181(9) 0.0398(6) Uani 1 d .
H8A H 0.7813(5) 0.2157(2) -0.03673(9) 0.048 Uiso 1 calc R
C9 C 0.5640(5) 0.1348(2) -0.08824(9) 0.0447(6) Uani 1 d .
H9A H 0.6533(5) 0.0767(2) -0.08073(9) 0.054 Uiso 1 calc R
C10 C 0.3623(5) 0.1354(2) -0.12513(9) 0.0432(6) Uani 1 d .
H10A H 0.3117(5) 0.0784(2) -0.14341(9) 0.052 Uiso 1 calc R
C11 C 0.2331(5) 0.2200(2) -0.13548(10) 0.0458(7) Uani 1 d .
H11A H 0.0928(5) 0.2210(2) -0.16107(10) 0.055 Uiso 1 calc R
C12 C 0.3058(5) 0.3037(2) -0.10892(9) 0.0435(6) Uani 1 d .
H12A H 0.2147(5) 0.3613(2) -0.11662(9) 0.052 Uiso 1 calc R
O13 O 0.4551(3) 0.56416(10) 0.04248(5) 0.0350(4) Uani 1 d .
C14 C 0.5518(5) 0.60585(15) 0.08865(8) 0.0297(5) Uani 1 d .
O15 O 0.7823(3) 0.61879(11) 0.09761(6) 0.0358(4) Uani 1 d .
N16 N 0.3561(4) 0.62982(13) 0.12237(6) 0.0323(4) Uani 1 d .
H16A H 0.1943(4) 0.62228(13) 0.11091(6) 0.039 Uiso 1 calc R
C17 C 0.4005(4) 0.66794(14) 0.17739(8) 0.0288(5) Uani 1 d .
H17A H 0.5535(4) 0.71229(14) 0.17579(8) 0.035 Uiso 1 calc R
C18 C 0.1605(5) 0.7253(2) 0.19489(8) 0.0369(6) Uani 1 d .
H18A H 0.1245(5) 0.7748(2) 0.16739(8) 0.055 Uiso 1 calc R
H18B H 0.1935(5) 0.7553(2) 0.23067(8) 0.055 Uiso 1 calc R
H18C H 0.0096(5) 0.6825(2) 0.19784(8) 0.055 Uiso 1 calc R
C19 C 0.4584(4) 0.5908(2) 0.21980(8) 0.0318(5) Uani 1 d .
C20 C 0.3491(6) 0.5008(2) 0.21616(10) 0.0531(7) Uani 1 d .
H20A H 0.2437(6) 0.4846(2) 0.18534(10) 0.064 Uiso 1 calc R
C21 C 0.3927(8) 0.4337(2) 0.25748(12) 0.0743(10) Uani 1 d .
H21A H 0.3183(8) 0.3717(2) 0.25455(12) 0.089 Uiso 1 calc R
C22 C 0.5412(7) 0.4564(2) 0.30199(12) 0.0722(11) Uani 1 d .
H22A H 0.5688(7) 0.4103(2) 0.33012(12) 0.087 Uiso 1 calc R
C23 C 0.6512(6) 0.5451(2) 0.30655(10) 0.0588(8) Uani 1 d .
H23A H 0.7551(6) 0.5606(2) 0.33770(10) 0.071 Uiso 1 calc R
C24 C 0.6105(5) 0.6120(2) 0.26563(8) 0.0421(6) Uani 1 d .
H24A H 0.6876(5) 0.6735(2) 0.26886(8) 0.050 Uiso 1 calc R

loop_
_atom_type_symbol
_atom_type_description
_atom_type_scat_dispersion_real
_atom_type_scat_dispersion_imag
_atom_type_scat_source
C C 0.0033 0.0016 'International Tables Vol C Tables 4.2.6.8 and 6.1.1.4'
H H 0.0000 0.0000 'International Tables Vol C Tables 4.2.6.8 and 6.1.1.4'
N N 0.0061 0.0033 'International Tables Vol C Tables 4.2.6.8 and 6.1.1.4'
O O 0.0106 0.0060 'International Tables Vol C Tables 4.2.6.8 and 6.1.1.4'

loop_
_geom_angle_atom_site_label_1
_geom_angle_atom_site_label_2
_geom_angle_atom_site_label_3
_geom_angle
O13 C1 C2 105.4(2)
O13 C1 C5 107.7(2)
C2 C1 C5 103.4(2)
C6 C2 C3 130.1(2)
C6 C2 C1 122.2(2)
C3 C2 C1 107.6(2)
C2 C3 C4 105.5(2)
C5 C4 C3 104.2(2)
C1 C5 C4 102.9(2)
C2 C6 C7 130.6(2)
C12 C7 C8 116.9(2)
C12 C7 C6 125.0(2)
C8 C7 C6 118.0(2)
C9 C8 C7 121.6(2)
C10 C9 C8 120.6(2)
C9 C10 C11 119.2(2)
C10 C11 C12 120.7(2)
C11 C12 C7 120.9(2)
C14 O13 C1 116.7(2)
O15 C14 N16 125.6(2)
O15 C14 O13 124.5(2)
N16 C14 O13 109.9(2)
C14 N16 C17 122.5(2)
N16 C17 C19 113.1(2)
N16 C17 C18 108.8(2)
C19 C17 C18 109.9(2)
C20 C19 C24 118.2(2)
C20 C19 C17 121.7(2)
C24 C19 C17 120.0(2)
C19 C20 C21 120.3(3)
C22 C21 C20 120.3(3)
C21 C22 C23 120.5(3)
C22 C23 C24 119.7(3)
C23 C24 C19 121.0(2)

loop_
_geom_bond_atom_site_label_1
_geom_bond_atom_site_label_2
_geom_bond_distance
C1 O13 1.469(2)
C1 C2 1.520(3)
C1 C5 1.520(3)
C2 C6 1.332(3)
C2 C3 1.518(3)
C3 C4 1.537(3)
C4 C5 1.536(3)
C6 C7 1.474(3)
C7 C12 1.395(3)
C7 C8 1.398(3)
C8 C9 1.380(3)
C9 C10 1.367(3)
C10 C11 1.380(3)
C11 C12 1.387(3)
O13 C14 1.358(2)
C14 O15 1.214(2)
C14 N16 1.337(3)
N16 C17 1.457(2)
C17 C19 1.521(3)
C17 C18 1.528(3)
C19 C20 1.382(3)
C19 C24 1.390(3)
C20 C21 1.393(3)
C21 C22 1.359(4)
C22 C23 1.368(4)
C23 C24 1.382(3)
